data_7251133
loop_
_publ_author_name
'Crowley, Margaret E.'
'Merchant, Gabriel A.'
'Davis, James H.'
'Stachurski, Christopher D.'
'Zeller, Matthias'
'Salter, E. A.'
'Wierzbicki, A.'
'Trulove, Paul C.'
'Durkin, David P.'
'Kingrey, Grace L.'
'Escalante, Edgar E.'
'O'Brien, Richard A.'
'Whillock, Novita M.'

_publ_section_title
;
 Ureas are identified as the first neutral O-donors broadly effective in
 stabilizing ionic liquids and other salts of boron-centred cations:
 synthesis and detailed characterization
;
_journal_issue 48
_journal_name_full 'RSC Advances'
_journal_page_first 40519
_journal_page_last 40527
_journal_paper_doi 10.1039/D5RA05311K
_journal_volume 15
_journal_year 2025
_chemical_formula_moiety 'C8 H23 B N3 O, I'
_chemical_formula_sum 'C8 H23 B I N3 O'
_chemical_formula_weight 315.00
_space_group_crystal_system monoclinic
_space_group_IT_number 14
_space_group_name_Hall '-P 2ybc'
_space_group_name_H-M_alt 'P 1 21/c 1'
_atom_sites_solution_hydrogens geom
_atom_sites_solution_primary dual
_atom_sites_solution_secondary difmap
_audit_creation_method SHELXL-2019/3
_audit_update_record
;
2025-07-15 deposited with the CCDC.	2025-10-09 downloaded from the CCDC.
;
_cell_angle_alpha 90
_cell_angle_beta 95.782(2)
_cell_angle_gamma 90
_cell_formula_units_Z 4
_cell_length_a 10.2265(5)
_cell_length_b 9.5381(5)
_cell_length_c 14.3703(6)
_cell_measurement_reflns_used 9628
_cell_measurement_temperature 150(2)
_cell_measurement_theta_max 33.1617
_cell_measurement_theta_min 2.5667
_cell_volume 1394.57(12)
_computing_cell_refinement 'SAINT V8.40B (Bruker, 2020)'
_computing_data_collection 'Apex4 v2022.10-1 (Bruker, 2022)'
_computing_data_reduction 'SAINT V8.40B (Bruker, 2020)'
_computing_structure_refinement
;  
SHELXL-2019/2 (Sheldrick, 2015a, 2019), 
SHELXLE Rev1573 (H\"ubschle et al., 2011)
;
_computing_structure_solution 'SHELXT (Sheldrick, 2015b)'
_diffrn_ambient_temperature 150(2)
_diffrn_detector_area_resol_mean 7.4074
_diffrn_detector_type 'PhotonII charge-integrating pixel array (CPAD)'
_diffrn_measured_fraction_theta_full 1.000
_diffrn_measured_fraction_theta_max 0.996
_diffrn_measurement_device 'three circle diffractometer'
_diffrn_measurement_device_type 'Bruker AXS D8 Quest'
_diffrn_measurement_method 'omega and phi scans'
_diffrn_radiation_monochromator 'Triumph curved graphite crystal'
_diffrn_radiation_type MoK\a
_diffrn_radiation_wavelength 0.71073
_diffrn_reflns_av_R_equivalents 0.0342
_diffrn_reflns_av_unetI/netI 0.0224
_diffrn_reflns_Laue_measured_fraction_full 1.000
_diffrn_reflns_Laue_measured_fraction_max 0.996
_diffrn_reflns_limit_h_max 15
_diffrn_reflns_limit_h_min -15
_diffrn_reflns_limit_k_max 14
_diffrn_reflns_limit_k_min -14
_diffrn_reflns_limit_l_max 17
_diffrn_reflns_limit_l_min -22
_diffrn_reflns_number 33737
_diffrn_reflns_point_group_measured_fraction_full 1.000
_diffrn_reflns_point_group_measured_fraction_max 0.996
_diffrn_reflns_theta_full 25.242
_diffrn_reflns_theta_max 33.187
_diffrn_reflns_theta_min 2.567
_diffrn_source 'fine focus sealed tube X-ray source'
_diffrn_source_current '30 mA'
_diffrn_source_voltage '50 kV'
_exptl_absorpt_coefficient_mu 2.276
_exptl_absorpt_correction_T_max 0.7465
_exptl_absorpt_correction_T_min 0.5979
_exptl_absorpt_correction_type multi-scan
_exptl_absorpt_process_details
;
 SADABS 2016/2: Krause, L., Herbst-Irmer, R., Sheldrick G.M. & Stalke D.,
 J. Appl. Cryst. 48 (2015) 3-10
;
_exptl_crystal_colour colourless
_exptl_crystal_density_diffrn 1.500
_exptl_crystal_description block
_exptl_crystal_F_000 632
_exptl_crystal_size_max 0.320
_exptl_crystal_size_mid 0.290
_exptl_crystal_size_min 0.210
_refine_diff_density_max 0.446
_refine_diff_density_min -0.301
_refine_diff_density_rms 0.061
_refine_ls_extinction_coef 0.00308(19)
_refine_ls_extinction_expression Fc^*^=kFc[1+0.001xFc^2^\l^3^/sin(2\q)]^-1/4^
_refine_ls_extinction_method 'SHELXL-2019/2 (Sheldrick 2019)'
_refine_ls_goodness_of_fit_ref 1.038
_refine_ls_hydrogen_treatment mixed
_refine_ls_matrix_type full
_refine_ls_number_parameters 136
_refine_ls_number_reflns 5324
_refine_ls_number_restraints 0
_refine_ls_restrained_S_all 1.038
_refine_ls_R_factor_all 0.0246
_refine_ls_R_factor_gt 0.0169
_refine_ls_shift/su_max 0.002
_refine_ls_shift/su_mean 0.000
_refine_ls_structure_factor_coef Fsqd
_refine_ls_weighting_details 'w=1/[\s^2^(Fo^2^)+(0.0119P)^2^+0.3338P] where P=(Fo^2^+2Fc^2^)/3'
_refine_ls_weighting_scheme calc
_refine_ls_wR_factor_gt 0.0354
_refine_ls_wR_factor_ref 0.0373
_reflns_Friedel_coverage 0.000
_reflns_number_gt 4540
_reflns_number_total 5324
_reflns_threshold_expression 'I > 2\s(I)'
_cod_data_source_file d5ra05311k2.cif
_cod_data_source_block 9-I
_cod_original_sg_symbol_H-M 'P 21/c'
_cod_database_code 7251133
_shelx_shelxl_version_number 2019/3
_shelx_space_group_comment
;
The symmetry employed for this shelxl refinement is uniquely defined
by the following loop, which should always be used as a source of
symmetry information in preference to the above space-group names.
They are only intended as comments.
;
_shelx_estimated_absorpt_t_min 0.530
_shelx_estimated_absorpt_t_max 0.646

loop_
_space_group_symop_operation_xyz
'x, y, z'
'-x, y+1/2, -z+1/2'
'-x, -y, -z'
'x, -y-1/2, z-1/2'

loop_
_atom_site_label
_atom_site_type_symbol
_atom_site_fract_x
_atom_site_fract_y
_atom_site_fract_z
_atom_site_U_iso_or_equiv
_atom_site_adp_type
_atom_site_occupancy
_atom_site_site_symmetry_order
_atom_site_calc_flag
_atom_site_refinement_flags_posn
_atom_site_refinement_flags_adp
_atom_site_refinement_flags_occupancy
_atom_site_disorder_assembly
_atom_site_disorder_group
I1 I 0.71900(2) 0.27241(2) 0.92496(2) 0.02411(3) Uani 1 1 d . . . . .
O1 O 0.27621(7) 0.28814(7) 0.71345(5) 0.01847(14) Uani 1 1 d . . . . .
N1 N 0.03819(9) 0.26335(9) 0.66009(7) 0.02047(17) Uani 1 1 d . . . . .
N2 N 0.38029(8) 0.45076(9) 0.81319(6) 0.01745(15) Uani 1 1 d . . . . .
N3 N 0.44189(8) 0.41124(9) 0.66303(6) 0.01722(15) Uani 1 1 d . . . . .
C1 C -0.09363(12) 0.24544(14) 0.69491(10) 0.0320(3) Uani 1 1 d . . . . .
H1A H -0.160949 0.237529 0.641593 0.048 Uiso 1 1 calc R U . . .
H1B H -0.112716 0.326792 0.732946 0.048 Uiso 1 1 calc R U . . .
H1C H -0.093686 0.160252 0.733036 0.048 Uiso 1 1 calc R U . . .
C2 C 0.03242(12) 0.38863(13) 0.59824(9) 0.0304(2) Uani 1 1 d . . . . .
H2A H 0.118800 0.404231 0.576096 0.046 Uiso 1 1 calc R U . . .
H2B H 0.007665 0.470958 0.633312 0.046 Uiso 1 1 calc R U . . .
H2C H -0.033011 0.373278 0.544552 0.046 Uiso 1 1 calc R U . . .
C3 C 0.06637(13) 0.13652(13) 0.60495(9) 0.0311(3) Uani 1 1 d . . . . .
H3A H -0.000440 0.127306 0.551420 0.047 Uiso 1 1 calc R U . . .
H3B H 0.064748 0.053160 0.644692 0.047 Uiso 1 1 calc R U . . .
H3C H 0.153319 0.145667 0.582490 0.047 Uiso 1 1 calc R U . . .
C4 C 0.36495(9) 0.38548(10) 0.73079(7) 0.01559(17) Uani 1 1 d . . . . .
C5 C 0.34782(11) 0.38399(12) 0.89952(7) 0.0228(2) Uani 1 1 d . . . . .
H5A H 0.278638 0.437800 0.925803 0.034 Uiso 1 1 calc R U . . .
H5B H 0.426235 0.381182 0.944700 0.034 Uiso 1 1 calc R U . . .
H5C H 0.316815 0.288233 0.885925 0.034 Uiso 1 1 calc R U . . .
C6 C 0.43522(11) 0.59206(11) 0.82601(8) 0.0232(2) Uani 1 1 d . . . . .
H6A H 0.426953 0.641424 0.765890 0.035 Uiso 1 1 calc R U . . .
H6B H 0.528223 0.585684 0.849910 0.035 Uiso 1 1 calc R U . . .
H6C H 0.387249 0.643628 0.870791 0.035 Uiso 1 1 calc R U . . .
C7 C 0.39860(11) 0.37784(12) 0.56544(7) 0.0222(2) Uani 1 1 d . . . . .
H7A H 0.360176 0.461548 0.533989 0.033 Uiso 1 1 calc R U . . .
H7B H 0.332569 0.303117 0.563026 0.033 Uiso 1 1 calc R U . . .
H7C H 0.474045 0.346468 0.533922 0.033 Uiso 1 1 calc R U . . .
C8 C 0.57421(11) 0.47046(12) 0.68006(8) 0.0236(2) Uani 1 1 d . . . . .
H8A H 0.631917 0.425749 0.638362 0.035 Uiso 1 1 calc R U . . .
H8B H 0.608589 0.453705 0.745247 0.035 Uiso 1 1 calc R U . . .
H8C H 0.570699 0.571576 0.667955 0.035 Uiso 1 1 calc R U . . .
B1 B 0.14295(12) 0.28335(13) 0.74996(8) 0.0214(2) Uani 1 1 d . . . . .
H1D H 0.1239(2) 0.3811(9) 0.7865(3) 0.026 Uiso 1 1 calc R U . . .
H1E H 0.13752(13) 0.1955(8) 0.7987(5) 0.026 Uiso 1 1 calc R U . . .

loop_
_atom_site_aniso_label
_atom_site_aniso_U_11
_atom_site_aniso_U_22
_atom_site_aniso_U_33
_atom_site_aniso_U_23
_atom_site_aniso_U_13
_atom_site_aniso_U_12
I1 0.02328(4) 0.02910(4) 0.01985(4) -0.00036(3) 0.00177(3) -0.00118(3)
O1 0.0180(3) 0.0176(3) 0.0202(3) -0.0019(3) 0.0042(3) -0.0022(3)
N1 0.0189(4) 0.0204(4) 0.0224(4) -0.0001(3) 0.0031(3) -0.0023(3)
N2 0.0205(4) 0.0175(4) 0.0144(4) 0.0007(3) 0.0018(3) -0.0010(3)
N3 0.0188(4) 0.0182(4) 0.0150(4) 0.0004(3) 0.0031(3) -0.0013(3)
C1 0.0180(5) 0.0443(7) 0.0338(6) 0.0007(5) 0.0044(5) -0.0057(4)
C2 0.0294(6) 0.0277(6) 0.0326(6) 0.0091(5) -0.0042(5) -0.0019(4)
C3 0.0309(6) 0.0263(5) 0.0355(6) -0.0109(5) 0.0008(5) -0.0032(5)
C4 0.0167(4) 0.0143(4) 0.0157(4) 0.0020(3) 0.0016(3) 0.0021(3)
C5 0.0271(5) 0.0271(5) 0.0144(4) 0.0028(4) 0.0034(4) 0.0006(4)
C6 0.0284(5) 0.0189(5) 0.0219(5) -0.0038(4) 0.0009(4) -0.0033(4)
C7 0.0258(5) 0.0266(5) 0.0147(4) -0.0016(4) 0.0047(4) -0.0002(4)
C8 0.0192(5) 0.0275(5) 0.0246(5) 0.0013(4) 0.0046(4) -0.0049(4)
B1 0.0181(5) 0.0270(6) 0.0195(5) -0.0006(4) 0.0036(4) -0.0027(4)

loop_
_atom_type_symbol
_atom_type_description
_atom_type_scat_dispersion_real
_atom_type_scat_dispersion_imag
_atom_type_scat_source
C C 0.0033 0.0016 'International Tables Vol C Tables 4.2.6.8 and 6.1.1.4'
H H 0.0000 0.0000 'International Tables Vol C Tables 4.2.6.8 and 6.1.1.4'
B B 0.0013 0.0007 'International Tables Vol C Tables 4.2.6.8 and 6.1.1.4'
N N 0.0061 0.0033 'International Tables Vol C Tables 4.2.6.8 and 6.1.1.4'
O O 0.0106 0.0060 'International Tables Vol C Tables 4.2.6.8 and 6.1.1.4'
I I -0.4742 1.8119 'International Tables Vol C Tables 4.2.6.8 and 6.1.1.4'

loop_
_geom_angle_atom_site_label_1
_geom_angle_atom_site_label_2
_geom_angle_atom_site_label_3
_geom_angle
_geom_angle_site_symmetry_1
_geom_angle_site_symmetry_3
_geom_angle_publ_flag
C4 O1 B1 126.17(8) . . ?
C2 N1 C3 109.44(10) . . ?
C2 N1 C1 108.01(9) . . ?
C3 N1 C1 108.33(9) . . ?
C2 N1 B1 111.64(9) . . ?
C3 N1 B1 112.05(9) . . ?
C1 N1 B1 107.21(9) . . ?
C4 N2 C5 122.26(8) . . ?
C4 N2 C6 123.42(8) . . ?
C5 N2 C6 114.28(8) . . ?
C4 N3 C7 121.03(9) . . ?
C4 N3 C8 123.50(9) . . ?
C7 N3 C8 115.45(8) . . ?
N1 C1 H1A 109.5 . . ?
N1 C1 H1B 109.5 . . ?
H1A C1 H1B 109.5 . . ?
N1 C1 H1C 109.5 . . ?
H1A C1 H1C 109.5 . . ?
H1B C1 H1C 109.5 . . ?
N1 C2 H2A 109.5 . . ?
N1 C2 H2B 109.5 . . ?
H2A C2 H2B 109.5 . . ?
N1 C2 H2C 109.5 . . ?
H2A C2 H2C 109.5 . . ?
H2B C2 H2C 109.5 . . ?
N1 C3 H3A 109.5 . . ?
N1 C3 H3B 109.5 . . ?
H3A C3 H3B 109.5 . . ?
N1 C3 H3C 109.5 . . ?
H3A C3 H3C 109.5 . . ?
H3B C3 H3C 109.5 . . ?
O1 C4 N2 121.29(9) . . ?
O1 C4 N3 116.20(9) . . ?
N2 C4 N3 122.46(9) . . ?
N2 C5 H5A 109.5 . . ?
N2 C5 H5B 109.5 . . ?
H5A C5 H5B 109.5 . . ?
N2 C5 H5C 109.5 . . ?
H5A C5 H5C 109.5 . . ?
H5B C5 H5C 109.5 . . ?
N2 C6 H6A 109.5 . . ?
N2 C6 H6B 109.5 . . ?
H6A C6 H6B 109.5 . . ?
N2 C6 H6C 109.5 . . ?
H6A C6 H6C 109.5 . . ?
H6B C6 H6C 109.5 . . ?
N3 C7 H7A 109.5 . . ?
N3 C7 H7B 109.5 . . ?
H7A C7 H7B 109.5 . . ?
N3 C7 H7C 109.5 . . ?
H7A C7 H7C 109.5 . . ?
H7B C7 H7C 109.5 . . ?
N3 C8 H8A 109.5 . . ?
N3 C8 H8B 109.5 . . ?
H8A C8 H8B 109.5 . . ?
N3 C8 H8C 109.5 . . ?
H8A C8 H8C 109.5 . . ?
H8B C8 H8C 109.5 . . ?
O1 B1 N1 106.07(8) . . ?
O1 B1 H1D 110.5 . . ?
N1 B1 H1D 110.5 . . ?
O1 B1 H1E 110.5 . . ?
N1 B1 H1E 110.5 . . ?
H1D B1 H1E 108.7 . . ?

loop_
_geom_bond_atom_site_label_1
_geom_bond_atom_site_label_2
_geom_bond_distance
_geom_bond_site_symmetry_2
_geom_bond_publ_flag
O1 C4 1.3046(12) . ?
O1 B1 1.5095(14) . ?
N1 C2 1.4868(14) . ?
N1 C3 1.4900(15) . ?
N1 C1 1.4943(15) . ?
N1 B1 1.6041(15) . ?
N2 C4 1.3331(12) . ?
N2 C5 1.4622(13) . ?
N2 C6 1.4646(13) . ?
N3 C4 1.3349(12) . ?
N3 C7 1.4626(13) . ?
N3 C8 1.4640(13) . ?
C1 H1A 0.9800 . ?
C1 H1B 0.9800 . ?
C1 H1C 0.9800 . ?
C2 H2A 0.9800 . ?
C2 H2B 0.9800 . ?
C2 H2C 0.9800 . ?
C3 H3A 0.9800 . ?
C3 H3B 0.9800 . ?
C3 H3C 0.9800 . ?
C5 H5A 0.9800 . ?
C5 H5B 0.9800 . ?
C5 H5C 0.9800 . ?
C6 H6A 0.9800 . ?
C6 H6B 0.9800 . ?
C6 H6C 0.9800 . ?
C7 H7A 0.9800 . ?
C7 H7B 0.9800 . ?
C7 H7C 0.9800 . ?
C8 H8A 0.9800 . ?
C8 H8B 0.9800 . ?
C8 H8C 0.9800 . ?
B1 H1D 1.097(10) . ?
B1 H1E 1.097(10) . ?

loop_
_geom_torsion_atom_site_label_1
_geom_torsion_atom_site_label_2
_geom_torsion_atom_site_label_3
_geom_torsion_atom_site_label_4
_geom_torsion
_geom_torsion_site_symmetry_1
_geom_torsion_site_symmetry_2
_geom_torsion_site_symmetry_3
_geom_torsion_site_symmetry_4
_geom_torsion_publ_flag
B1 O1 C4 N2 34.06(14) . . . . ?
B1 O1 C4 N3 -148.51(10) . . . . ?
C5 N2 C4 O1 27.97(14) . . . . ?
C6 N2 C4 O1 -154.43(9) . . . . ?
C5 N2 C4 N3 -149.30(10) . . . . ?
C6 N2 C4 N3 28.30(15) . . . . ?
C7 N3 C4 O1 23.82(13) . . . . ?
C8 N3 C4 O1 -154.67(9) . . . . ?
C7 N3 C4 N2 -158.78(9) . . . . ?
C8 N3 C4 N2 22.73(15) . . . . ?
C4 O1 B1 N1 127.32(10) . . . . ?
C2 N1 B1 O1 -66.84(11) . . . . ?
C3 N1 B1 O1 56.32(11) . . . . ?
C1 N1 B1 O1 175.06(9) . . . . ?
